data_7024166
loop_
_publ_author_name
'Hild, Fr\'ed\'eric'
'Haquette, Pierre'
'Brelot, Lydia'
'Dagorne, Samuel'

_publ_section_title
;
 Synthesis and structural characterization of well-defined anionic
 aluminum alkoxide complexes supported by NON-type diamido ether
 tridentate ligands and their use for the controlled ROP of lactide.
;
_journal_issue 2
_journal_name_full 'Dalton transactions (Cambridge, England : 2003)'
_journal_page_first 533
_journal_page_last 540
_journal_paper_doi 10.1039/b911802k
_journal_volume 39
_journal_year 2010
_chemical_formula_moiety 'C39 H54 Al Li N2 O4'
_chemical_formula_sum 'C39 H54 Al Li N2 O4'
_chemical_formula_weight 648.76
_chemical_name_systematic
;
?
;
_space_group_IT_number 15
_symmetry_cell_setting monoclinic
_symmetry_space_group_name_Hall '-C 2yc'
_symmetry_space_group_name_H-M 'C 1 2/c 1'
_atom_sites_solution_hydrogens geom
_atom_sites_solution_primary direct
_atom_sites_solution_secondary difmap
_audit_creation_method SHELXL-97
_cell_angle_alpha 90.00
_cell_angle_beta 124.518(3)
_cell_angle_gamma 90.00
_cell_formula_units_Z 8
_cell_length_a 23.5757(14)
_cell_length_b 22.3191(16)
_cell_length_c 17.1128(7)
_cell_measurement_reflns_used 28899
_cell_measurement_temperature 173(2)
_cell_measurement_theta_max 27.485
_cell_measurement_theta_min 0.998
_cell_volume 7419.3(8)
_computing_cell_refinement 'Denzo (Nonius B.V., 1998)'
_computing_data_collection 'Collect (Nonius B.V., 1998)'
_computing_data_reduction 'Denzo (Nonius B.V., 1998)'
_computing_molecular_graphics 'PLATON 98 (Spek, 1998)'
_computing_publication_material 'SHELXL-97 (Sheldrick, 1997)'
_computing_structure_refinement 'SHELXL-97 (Sheldrick, 1997)'
_computing_structure_solution 'SHELXS-97 (Sheldrick, 1997)'
_diffrn_ambient_temperature 173(2)
_diffrn_measured_fraction_theta_full 0.992
_diffrn_measured_fraction_theta_max 0.992
_diffrn_measurement_device_type KappaCCD
_diffrn_measurement_method 'phi and omega scans'
_diffrn_radiation_monochromator graphite
_diffrn_radiation_source 'fine-focus sealed tube'
_diffrn_radiation_type MoK\a
_diffrn_radiation_wavelength 0.71073
_diffrn_reflns_av_R_equivalents 0.0889
_diffrn_reflns_av_sigmaI/netI 0.0904
_diffrn_reflns_limit_h_max 30
_diffrn_reflns_limit_h_min -20
_diffrn_reflns_limit_k_max 28
_diffrn_reflns_limit_k_min -26
_diffrn_reflns_limit_l_max 17
_diffrn_reflns_limit_l_min -22
_diffrn_reflns_number 21934
_diffrn_reflns_theta_full 27.46
_diffrn_reflns_theta_max 27.46
_diffrn_reflns_theta_min 1.39
_exptl_absorpt_coefficient_mu 0.095
_exptl_absorpt_correction_type none
_exptl_crystal_colour colorless
_exptl_crystal_density_diffrn 1.162
_exptl_crystal_density_method 'not measured'
_exptl_crystal_description prism
_exptl_crystal_F_000 2800
_exptl_crystal_size_max 0.50
_exptl_crystal_size_mid 0.50
_exptl_crystal_size_min 0.30
_refine_diff_density_max 1.138
_refine_diff_density_min -0.703
_refine_diff_density_rms 0.133
_refine_ls_extinction_coef 0.0020(4)
_refine_ls_extinction_expression Fc^*^=kFc[1+0.001xFc^2^\l^3^/sin(2\q)]^-1/4^
_refine_ls_extinction_method SHELXL
_refine_ls_goodness_of_fit_ref 1.058
_refine_ls_hydrogen_treatment mixed
_refine_ls_matrix_type full
_refine_ls_number_parameters 381
_refine_ls_number_reflns 8428
_refine_ls_number_restraints 1
_refine_ls_restrained_S_all 1.058
_refine_ls_R_factor_all 0.1556
_refine_ls_R_factor_gt 0.0920
_refine_ls_shift/su_max 0.000
_refine_ls_shift/su_mean 0.000
_refine_ls_structure_factor_coef Fsqd
_refine_ls_weighting_details 'calc w=1/[\s^2^(Fo^2^)+(0.1493P)^2^+9.8790P] where P=(Fo^2^+2Fc^2^)/3'
_refine_ls_weighting_scheme calc
_refine_ls_wR_factor_gt 0.2436
_refine_ls_wR_factor_ref 0.2899
_reflns_number_gt 4825
_reflns_number_total 8428
_reflns_threshold_expression I>2sigma(I)
_cod_data_source_file b911802k.txt
_cod_data_source_block fred2
_cod_depositor_comments
;
The following automatic conversions were performed:

'_symmetry_cell_setting' value 'Monoclinic' changed to 'monoclinic'
according to /home/saulius/struct/CIF-dictionaries/cif_core.dic
dictionary named 'cif_core.dic' version 2.4.2 from 2011-04-26.

Automatic conversion script
Id: cif_fix_values 1891 2012-01-12 08:04:46Z andrius 
;
_cod_original_sg_symbol_H-M 'C 2/c'
_cod_database_code 7024166

loop_
_symmetry_equiv_pos_as_xyz
'x, y, z'
'-x, y, -z+1/2'
'x+1/2, y+1/2, z'
'-x+1/2, y+1/2, -z+1/2'
'-x, -y, -z'
'x, -y, z-1/2'
'-x+1/2, -y+1/2, -z'
'x+1/2, -y+1/2, z-1/2'

loop_
_atom_site_label
_atom_site_type_symbol
_atom_site_fract_x
_atom_site_fract_y
_atom_site_fract_z
_atom_site_U_iso_or_equiv
_atom_site_adp_type
_atom_site_occupancy
_atom_site_symmetry_multiplicity
_atom_site_calc_flag
_atom_site_refinement_flags
_atom_site_disorder_assembly
_atom_site_disorder_group
C1 C 0.83560(17) 0.21929(15) 0.2552(2) 0.0353(8) Uani 1 1 d . B .
H1 H 0.8625 0.2509 0.3041 0.042 Uiso 1 1 calc R . .
C2 C 0.77384(18) 0.25001(15) 0.1690(2) 0.0402(8) Uani 1 1 d . . .
H2A H 0.7441 0.2677 0.1868 0.048 Uiso 1 1 calc R . .
H2B H 0.7464 0.2201 0.1184 0.048 Uiso 1 1 calc R . .
C3 C 0.7981(2) 0.29935(19) 0.1320(3) 0.0597(12) Uani 1 1 d . . .
H3A H 0.7575 0.3178 0.0749 0.072 Uiso 1 1 calc R . .
H3B H 0.8221 0.3309 0.1810 0.072 Uiso 1 1 calc R . .
C4 C 0.8458(2) 0.2752(2) 0.1076(3) 0.0657(13) Uani 1 1 d . . .
H4A H 0.8630 0.3088 0.0887 0.079 Uiso 1 1 calc R . .
H4B H 0.8200 0.2476 0.0529 0.079 Uiso 1 1 calc R . .
C5 C 0.9065(2) 0.2421(2) 0.1909(3) 0.0609(12) Uani 1 1 d . . .
H5A H 0.9361 0.2710 0.2424 0.073 Uiso 1 1 calc R . .
H5B H 0.9344 0.2237 0.1706 0.073 Uiso 1 1 calc R . .
C6 C 0.88222(18) 0.19361(18) 0.2282(2) 0.0463(9) Uani 1 1 d . . .
H6A H 0.9227 0.1744 0.2844 0.056 Uiso 1 1 calc R . .
H6B H 0.8569 0.1625 0.1789 0.056 Uiso 1 1 calc R . .
C7 C 0.85785(17) 0.16789(15) 0.3935(2) 0.0356(8) Uani 1 1 d . B .
C8 C 0.92581(18) 0.18885(17) 0.4541(2) 0.0432(8) Uani 1 1 d . . .
H8 H 0.9452 0.2117 0.4279 0.052 Uiso 1 1 calc R . .
C9 C 0.9656(2) 0.17735(18) 0.5509(3) 0.0496(9) Uani 1 1 d . . .
H9 H 1.0113 0.1923 0.5891 0.059 Uiso 1 1 calc R . .
C10 C 0.9401(2) 0.14487(19) 0.5922(2) 0.0513(10) Uani 1 1 d . . .
H10 H 0.9679 0.1371 0.6585 0.062 Uiso 1 1 calc R . .
C11 C 0.87273(19) 0.12330(16) 0.5359(2) 0.0426(9) Uani 1 1 d . . .
H11 H 0.8540 0.1005 0.5631 0.051 Uiso 1 1 calc R . .
C12 C 0.83412(17) 0.13562(15) 0.4406(2) 0.0350(7) Uani 1 1 d . . .
C13 C 0.71235(17) 0.15047(14) 0.3675(2) 0.0340(7) Uani 1 1 d . . .
C14 C 0.71586(19) 0.17637(16) 0.4428(2) 0.0415(8) Uani 1 1 d . . .
H14 H 0.7563 0.1729 0.5053 0.050 Uiso 1 1 calc R . .
C15 C 0.6586(2) 0.20796(17) 0.4255(3) 0.0469(9) Uani 1 1 d . . .
H15 H 0.6597 0.2269 0.4761 0.056 Uiso 1 1 calc R . .
C16 C 0.6010(2) 0.21130(17) 0.3349(3) 0.0450(9) Uani 1 1 d . . .
H16 H 0.5615 0.2316 0.3234 0.054 Uiso 1 1 calc R . .
C17 C 0.59888(18) 0.18587(15) 0.2597(2) 0.0404(8) Uani 1 1 d . . .
H17 H 0.5583 0.1899 0.1975 0.048 Uiso 1 1 calc R . .
C18 C 0.65541(17) 0.15407(14) 0.2727(2) 0.0340(7) Uani 1 1 d . B .
C19 C 0.59500(17) 0.12535(14) 0.1078(2) 0.0354(7) Uani 1 1 d . B .
H19 H 0.5566 0.1241 0.1166 0.042 Uiso 1 1 calc R . .
C20 C 0.58404(18) 0.18163(15) 0.0495(2) 0.0378(8) Uani 1 1 d . . .
H20A H 0.5841 0.2173 0.0839 0.045 Uiso 1 1 calc R . .
H20B H 0.6227 0.1858 0.0423 0.045 Uiso 1 1 calc R . .
C21 C 0.5166(2) 0.17924(17) -0.0481(3) 0.0507(10) Uani 1 1 d . . .
H21A H 0.4780 0.1825 -0.0408 0.061 Uiso 1 1 calc R . .
H21B H 0.5143 0.2142 -0.0855 0.061 Uiso 1 1 calc R . .
C22 C 0.5080(2) 0.12295(19) -0.1019(3) 0.0554(10) Uani 1 1 d . . .
H22A H 0.5420 0.1224 -0.1185 0.067 Uiso 1 1 calc R . .
H22B H 0.4613 0.1220 -0.1616 0.067 Uiso 1 1 calc R . .
C23 C 0.5182(2) 0.06786(17) -0.0422(3) 0.0514(10) Uani 1 1 d . . .
H23A H 0.4815 0.0665 -0.0307 0.062 Uiso 1 1 calc R . .
H23B H 0.5144 0.0312 -0.0775 0.062 Uiso 1 1 calc R . .
C24 C 0.58841(19) 0.06911(16) 0.0527(3) 0.0462(9) Uani 1 1 d . . .
H24A H 0.5937 0.0331 0.0901 0.055 Uiso 1 1 calc R . .
H24B H 0.6253 0.0685 0.0416 0.055 Uiso 1 1 calc R . .
C25 C 0.8209(2) 0.01363(16) 0.2432(3) 0.0488(9) Uani 1 1 d . . .
H25A H 0.8702 0.0189 0.2946 0.059 Uiso 1 1 calc R . .
H25B H 0.8125 0.0325 0.1852 0.059 Uiso 1 1 calc R . .
C26 C 0.8051(3) -0.0522(2) 0.2255(3) 0.0692(6) Uani 1 1 d . . .
C27 C 0.7403(3) -0.07434(19) 0.1877(3) 0.0692(6) Uani 1 1 d . . .
H27 H 0.7042 -0.0478 0.1741 0.083 Uiso 1 1 calc R . .
C28 C 0.7265(3) -0.1355(2) 0.1688(3) 0.0692(6) Uani 1 1 d . . .
H28 H 0.6816 -0.1510 0.1426 0.083 Uiso 1 1 calc R . .
C29 C 0.7803(3) -0.1727(2) 0.1896(3) 0.0692(6) Uani 1 1 d . . .
H29 H 0.7719 -0.2145 0.1781 0.083 Uiso 1 1 calc R . .
C30 C 0.8436(3) -0.1519(2) 0.2254(3) 0.0692(6) Uani 1 1 d . . .
H30 H 0.8794 -0.1783 0.2375 0.083 Uiso 1 1 calc R . .
C31 C 0.8562(3) -0.0926(2) 0.2442(3) 0.0692(6) Uani 1 1 d . . .
H31 H 0.9016 -0.0782 0.2711 0.083 Uiso 1 1 calc R . .
C32 C 0.9277(8) -0.0244(6) 0.5125(11) 0.0819(8) Uani 0.50 1 d P A 1
H32A H 0.9483 0.0069 0.5623 0.098 Uiso 0.50 1 calc PR A 1
H32B H 0.9375 -0.0141 0.4650 0.098 Uiso 0.50 1 calc PR A 1
C33 C 0.9572(6) -0.0809(5) 0.5537(9) 0.0819(8) Uani 0.50 1 d P A 1
H33A H 0.9937 -0.0911 0.5439 0.098 Uiso 0.50 1 calc PR A 1
H33B H 0.9778 -0.0802 0.6226 0.098 Uiso 0.50 1 calc PR A 1
C34 C 0.9045(5) -0.1222(5) 0.5090(9) 0.0819(8) Uani 0.50 1 d P A 1
H34A H 0.9085 -0.1505 0.5564 0.098 Uiso 0.50 1 calc PR A 1
H34B H 0.9081 -0.1454 0.4626 0.098 Uiso 0.50 1 calc PR A 1
C35 C 0.8408(6) -0.0932(5) 0.4623(9) 0.0819(8) Uani 0.50 1 d P A 1
H35A H 0.8169 -0.1024 0.4933 0.098 Uiso 0.50 1 calc PR A 1
H35B H 0.8113 -0.1060 0.3951 0.098 Uiso 0.50 1 calc PR A 1
C32B C 0.9280(8) -0.0144(6) 0.4947(11) 0.0819(8) Uani 0.50 1 d PD A 2
H32C H 0.9394 0.0288 0.5069 0.098 Uiso 0.50 1 calc PR A 2
H32D H 0.9330 -0.0278 0.4437 0.098 Uiso 0.50 1 calc PR A 2
C33B C 0.9730(6) -0.0512(5) 0.5842(8) 0.0819(8) Uani 0.50 1 d P A 2
H33C H 1.0117 -0.0694 0.5852 0.098 Uiso 0.50 1 calc PR A 2
H33D H 0.9921 -0.0256 0.6412 0.098 Uiso 0.50 1 calc PR A 2
C34B C 0.9271(5) -0.0991(5) 0.5822(8) 0.0819(8) Uani 0.50 1 d PD A 2
H34C H 0.9355 -0.1380 0.5626 0.098 Uiso 0.50 1 calc PR A 2
H34D H 0.9359 -0.1039 0.6457 0.098 Uiso 0.50 1 calc PR A 2
C35B C 0.8552(6) -0.0788(5) 0.5123(9) 0.0819(8) Uani 0.50 1 d P A 2
H35C H 0.8291 -0.1102 0.4638 0.098 Uiso 0.50 1 calc PR A 2
H35D H 0.8320 -0.0711 0.5447 0.098 Uiso 0.50 1 calc PR A 2
C36 C 0.6425(7) -0.0132(9) 0.2904(9) 0.0800(14) Uani 0.50 1 d P B 1
H36A H 0.6413 0.0153 0.2451 0.096 Uiso 0.50 1 calc PR B 1
H36B H 0.6362 -0.0542 0.2648 0.096 Uiso 0.50 1 calc PR B 1
C37 C 0.5918(7) 0.0002(7) 0.3033(7) 0.0800(14) Uani 0.50 1 d P B 1
H37A H 0.5694 -0.0371 0.3039 0.096 Uiso 0.50 1 calc PR B 1
H37B H 0.5564 0.0256 0.2505 0.096 Uiso 0.50 1 calc PR B 1
C38 C 0.6232(6) 0.0332(7) 0.3971(7) 0.0800(14) Uani 0.50 1 d P B 1
H38A H 0.5971 0.0242 0.4249 0.096 Uiso 0.50 1 calc PR B 1
H38B H 0.6220 0.0770 0.3871 0.096 Uiso 0.50 1 calc PR B 1
C39 C 0.6993(10) 0.0113(8) 0.4648(14) 0.0800(14) Uani 0.50 1 d P B 1
H39A H 0.7041 -0.0226 0.5054 0.096 Uiso 0.50 1 calc PR B 1
H39B H 0.7313 0.0440 0.5042 0.096 Uiso 0.50 1 calc PR B 1
C36B C 0.6366(8) -0.0175(9) 0.3101(9) 0.0800(14) Uani 0.50 1 d P B 2
H36C H 0.6272 -0.0610 0.2992 0.096 Uiso 0.50 1 calc PR B 2
H36D H 0.6253 0.0008 0.2502 0.096 Uiso 0.50 1 calc PR B 2
C37B C 0.5928(7) 0.0087(7) 0.3360(8) 0.0800(14) Uani 0.50 1 d P B 2
H37C H 0.5615 -0.0218 0.3341 0.096 Uiso 0.50 1 calc PR B 2
H37D H 0.5648 0.0419 0.2926 0.096 Uiso 0.50 1 calc PR B 2
C38B C 0.6419(7) 0.0313(7) 0.4345(7) 0.0800(14) Uani 0.50 1 d P B 2
H38C H 0.6281 0.0200 0.4774 0.096 Uiso 0.50 1 calc PR B 2
H38D H 0.6487 0.0752 0.4366 0.096 Uiso 0.50 1 calc PR B 2
C39B C 0.7042(10) -0.0032(8) 0.4552(14) 0.0800(14) Uani 0.50 1 d P B 2
H39C H 0.7464 0.0174 0.5062 0.096 Uiso 0.50 1 calc PR B 2
H39D H 0.7037 -0.0437 0.4786 0.096 Uiso 0.50 1 calc PR B 2
Li1 Li 0.7789(4) 0.0209(3) 0.3733(5) 0.0548(17) Uani 1 1 d . . .
N1 N 0.81394(14) 0.17512(12) 0.29704(18) 0.0333(6) Uani 1 1 d . . .
N2 N 0.65963(13) 0.12724(12) 0.20340(17) 0.0321(6) Uani 1 1 d . . .
O1 O 0.76645(11) 0.11317(10) 0.38108(15) 0.0357(5) Uani 1 1 d . B .
O2 O 0.78069(13) 0.04301(10) 0.26887(16) 0.0412(6) Uani 1 1 d . B .
O3 O 0.85692(18) -0.02643(15) 0.4692(3) 0.0819(8) Uani 1 1 d . A .
O4 O 0.70649(16) -0.00870(15) 0.3805(2) 0.0652(8) Uani 1 1 d . B .
Al1 Al 0.74627(5) 0.11613(4) 0.22404(7) 0.0326(3) Uani 1 1 d . B .
H1A H 0.7338(16) 0.1156(14) 0.131(2) 0.035(9) Uiso 1 1 d . . .

loop_
_atom_site_aniso_label
_atom_site_aniso_U_11
_atom_site_aniso_U_22
_atom_site_aniso_U_33
_atom_site_aniso_U_23
_atom_site_aniso_U_13
_atom_site_aniso_U_12
C1 0.0392(18) 0.0385(18) 0.0301(16) -0.0050(14) 0.0207(15) -0.0085(14)
C2 0.043(2) 0.0338(18) 0.0372(18) 0.0021(14) 0.0190(16) -0.0040(15)
C3 0.068(3) 0.052(2) 0.044(2) 0.0060(18) 0.022(2) -0.019(2)
C4 0.070(3) 0.085(3) 0.042(2) 0.002(2) 0.032(2) -0.033(3)
C5 0.053(2) 0.093(3) 0.041(2) -0.014(2) 0.0291(19) -0.030(2)
C6 0.038(2) 0.063(2) 0.0350(18) -0.0044(17) 0.0192(16) -0.0038(17)
C7 0.0394(19) 0.0364(18) 0.0290(16) -0.0025(14) 0.0182(15) -0.0013(14)
C8 0.042(2) 0.049(2) 0.0328(17) -0.0015(16) 0.0182(16) -0.0074(16)
C9 0.042(2) 0.058(2) 0.0355(19) -0.0040(17) 0.0143(16) -0.0048(18)
C10 0.049(2) 0.061(2) 0.0278(17) 0.0020(17) 0.0125(16) 0.0036(19)
C11 0.051(2) 0.044(2) 0.0307(17) 0.0043(15) 0.0222(16) 0.0038(16)
C12 0.0400(18) 0.0319(16) 0.0307(16) -0.0014(13) 0.0186(15) -0.0017(14)
C13 0.0412(19) 0.0285(16) 0.0346(17) 0.0003(14) 0.0230(15) -0.0031(14)
C14 0.049(2) 0.043(2) 0.0352(18) -0.0068(15) 0.0253(16) -0.0086(16)
C15 0.055(2) 0.051(2) 0.046(2) -0.0108(17) 0.0356(19) -0.0060(18)
C16 0.046(2) 0.046(2) 0.047(2) -0.0064(17) 0.0295(18) -0.0035(17)
C17 0.0418(19) 0.0368(18) 0.0406(19) -0.0021(15) 0.0222(16) -0.0035(15)
C18 0.0424(19) 0.0291(16) 0.0311(16) -0.0027(13) 0.0212(15) -0.0073(14)
C19 0.0355(18) 0.0332(17) 0.0325(16) -0.0016(14) 0.0163(14) -0.0002(14)
C20 0.0442(19) 0.0322(17) 0.0359(17) 0.0008(14) 0.0221(15) 0.0002(15)
C21 0.049(2) 0.046(2) 0.042(2) 0.0089(17) 0.0169(18) 0.0043(18)
C22 0.053(2) 0.064(3) 0.037(2) 0.0010(18) 0.0176(18) -0.002(2)
C23 0.048(2) 0.048(2) 0.040(2) -0.0097(17) 0.0142(17) -0.0051(18)
C24 0.048(2) 0.0379(19) 0.0413(19) -0.0012(16) 0.0185(17) -0.0038(16)
C25 0.056(2) 0.042(2) 0.054(2) 0.0022(17) 0.034(2) 0.0074(18)
C26 0.1121(17) 0.0466(10) 0.0557(11) 0.0010(8) 0.0517(12) 0.0141(10)
C27 0.1121(17) 0.0466(10) 0.0557(11) 0.0010(8) 0.0517(12) 0.0141(10)
C28 0.1121(17) 0.0466(10) 0.0557(11) 0.0010(8) 0.0517(12) 0.0141(10)
C29 0.1121(17) 0.0466(10) 0.0557(11) 0.0010(8) 0.0517(12) 0.0141(10)
C30 0.1121(17) 0.0466(10) 0.0557(11) 0.0010(8) 0.0517(12) 0.0141(10)
C31 0.1121(17) 0.0466(10) 0.0557(11) 0.0010(8) 0.0517(12) 0.0141(10)
C32 0.0720(15) 0.0606(16) 0.093(2) 0.0274(14) 0.0344(15) 0.0024(12)
C33 0.0720(15) 0.0606(16) 0.093(2) 0.0274(14) 0.0344(15) 0.0024(12)
C34 0.0720(15) 0.0606(16) 0.093(2) 0.0274(14) 0.0344(15) 0.0024(12)
C35 0.0720(15) 0.0606(16) 0.093(2) 0.0274(14) 0.0344(15) 0.0024(12)
C32B 0.0720(15) 0.0606(16) 0.093(2) 0.0274(14) 0.0344(15) 0.0024(12)
C33B 0.0720(15) 0.0606(16) 0.093(2) 0.0274(14) 0.0344(15) 0.0024(12)
C34B 0.0720(15) 0.0606(16) 0.093(2) 0.0274(14) 0.0344(15) 0.0024(12)
C35B 0.0720(15) 0.0606(16) 0.093(2) 0.0274(14) 0.0344(15) 0.0024(12)
C36 0.073(2) 0.115(3) 0.052(3) -0.005(3) 0.035(2) -0.028(2)
C37 0.073(2) 0.115(3) 0.052(3) -0.005(3) 0.035(2) -0.028(2)
C38 0.073(2) 0.115(3) 0.052(3) -0.005(3) 0.035(2) -0.028(2)
C39 0.073(2) 0.115(3) 0.052(3) -0.005(3) 0.035(2) -0.028(2)
C36B 0.073(2) 0.115(3) 0.052(3) -0.005(3) 0.035(2) -0.028(2)
C37B 0.073(2) 0.115(3) 0.052(3) -0.005(3) 0.035(2) -0.028(2)
C38B 0.073(2) 0.115(3) 0.052(3) -0.005(3) 0.035(2) -0.028(2)
C39B 0.073(2) 0.115(3) 0.052(3) -0.005(3) 0.035(2) -0.028(2)
Li1 0.069(4) 0.048(4) 0.050(4) 0.016(3) 0.035(3) 0.006(3)
N1 0.0394(15) 0.0341(15) 0.0258(13) 0.0010(11) 0.0181(12) -0.0032(12)
N2 0.0356(15) 0.0316(14) 0.0265(13) -0.0010(11) 0.0160(12) -0.0019(11)
O1 0.0405(13) 0.0340(12) 0.0311(11) -0.0013(9) 0.0194(10) -0.0019(10)
O2 0.0546(15) 0.0314(12) 0.0418(13) 0.0014(10) 0.0299(12) 0.0049(11)
O3 0.0720(15) 0.0606(16) 0.093(2) 0.0274(14) 0.0344(15) 0.0024(12)
O4 0.0662(19) 0.077(2) 0.0508(16) 0.0077(15) 0.0320(15) -0.0161(16)
Al1 0.0385(6) 0.0290(5) 0.0289(5) -0.0016(4) 0.0183(4) -0.0023(4)

loop_
_atom_type_symbol
_atom_type_description
_atom_type_scat_dispersion_real
_atom_type_scat_dispersion_imag
_atom_type_scat_source
C C 0.0033 0.0016 'International Tables Vol C Tables 4.2.6.8 and 6.1.1.4'
H H 0.0000 0.0000 'International Tables Vol C Tables 4.2.6.8 and 6.1.1.4'
Li Li -0.0003 0.0001 'International Tables Vol C Tables 4.2.6.8 and 6.1.1.4'
N N 0.0061 0.0033 'International Tables Vol C Tables 4.2.6.8 and 6.1.1.4'
O O 0.0106 0.0060 'International Tables Vol C Tables 4.2.6.8 and 6.1.1.4'
Al Al 0.0645 0.0514 'International Tables Vol C Tables 4.2.6.8 and 6.1.1.4'

loop_
_geom_angle_atom_site_label_1
_geom_angle_atom_site_label_2
_geom_angle_atom_site_label_3
_geom_angle
N1 C1 C6 113.9(3)
N1 C1 C2 111.6(3)
C6 C1 C2 109.4(3)
N1 C1 H1 107.2
C6 C1 H1 107.2
C2 C1 H1 107.2
C1 C2 C3 110.3(3)
C1 C2 H2A 109.6
C3 C2 H2A 109.6
C1 C2 H2B 109.6
C3 C2 H2B 109.6
H2A C2 H2B 108.1
C4 C3 C2 111.7(4)
C4 C3 H3A 109.3
C2 C3 H3A 109.3
C4 C3 H3B 109.3
C2 C3 H3B 109.3
H3A C3 H3B 107.9
C3 C4 C5 111.6(3)
C3 C4 H4A 109.3
C5 C4 H4A 109.3
C3 C4 H4B 109.3
C5 C4 H4B 109.3
H4A C4 H4B 108.0
C4 C5 C6 111.1(3)
C4 C5 H5A 109.4
C6 C5 H5A 109.4
C4 C5 H5B 109.4
C6 C5 H5B 109.4
H5A C5 H5B 108.0
C5 C6 C1 111.5(3)
C5 C6 H6A 109.3
C1 C6 H6A 109.3
C5 C6 H6B 109.3
C1 C6 H6B 109.3
H6A C6 H6B 108.0
N1 C7 C8 128.0(3)
N1 C7 C12 118.3(3)
C8 C7 C12 113.8(3)
C9 C8 C7 122.4(3)
C9 C8 H8 118.8
C7 C8 H8 118.8
C10 C9 C8 121.1(4)
C10 C9 H9 119.4
C8 C9 H9 119.4
C9 C10 C11 119.2(3)
C9 C10 H10 120.4
C11 C10 H10 120.4
C12 C11 C10 118.7(3)
C12 C11 H11 120.6
C10 C11 H11 120.6
C11 C12 O1 120.3(3)
C11 C12 C7 124.8(3)
O1 C12 C7 114.9(3)
C14 C13 C18 124.8(3)
C14 C13 O1 121.4(3)
C18 C13 O1 113.7(3)
C13 C14 C15 118.5(3)
C13 C14 H14 120.8
C15 C14 H14 120.8
C16 C15 C14 119.2(3)
C16 C15 H15 120.4
C14 C15 H15 120.4
C15 C16 C17 121.5(4)
C15 C16 H16 119.3
C17 C16 H16 119.3
C16 C17 C18 121.8(3)
C16 C17 H17 119.1
C18 C17 H17 119.1
N2 C18 C13 118.7(3)
N2 C18 C17 127.1(3)
C13 C18 C17 114.2(3)
N2 C19 C24 112.9(3)
N2 C19 C20 112.7(3)
C24 C19 C20 110.6(3)
N2 C19 H19 106.7
C24 C19 H19 106.7
C20 C19 H19 106.7
C21 C20 C19 111.9(3)
C21 C20 H20A 109.2
C19 C20 H20A 109.2
C21 C20 H20B 109.2
C19 C20 H20B 109.2
H20A C20 H20B 107.9
C22 C21 C20 113.4(3)
C22 C21 H21A 108.9
C20 C21 H21A 108.9
C22 C21 H21B 108.9
C20 C21 H21B 108.9
H21A C21 H21B 107.7
C21 C22 C23 110.4(3)
C21 C22 H22A 109.6
C23 C22 H22A 109.6
C21 C22 H22B 109.6
C23 C22 H22B 109.6
H22A C22 H22B 108.1
C24 C23 C22 111.2(3)
C24 C23 H23A 109.4
C22 C23 H23A 109.4
C24 C23 H23B 109.4
C22 C23 H23B 109.4
H23A C23 H23B 108.0
C19 C24 C23 110.0(3)
C19 C24 H24A 109.7
C23 C24 H24A 109.7
C19 C24 H24B 109.7
C23 C24 H24B 109.7
H24A C24 H24B 108.2
O2 C25 C26 112.5(3)
O2 C25 H25A 109.1
C26 C25 H25A 109.1
O2 C25 H25B 109.1
C26 C25 H25B 109.1
H25A C25 H25B 107.8
C27 C26 C31 117.6(4)
C27 C26 C25 122.0(4)
C31 C26 C25 120.3(5)
C26 C27 C28 120.8(5)
C26 C27 H27 119.6
C28 C27 H27 119.6
C29 C28 C27 117.9(5)
C29 C28 H28 121.0
C27 C28 H28 121.0
C30 C29 C28 122.2(5)
C30 C29 H29 118.9
C28 C29 H29 118.9
C29 C30 C31 119.1(5)
C29 C30 H30 120.5
C31 C30 H30 120.5
C30 C31 C26 122.3(6)
C30 C31 H31 118.8
C26 C31 H31 118.8
O3 C32 C33 109.8(10)
O3 C32 H32A 109.7
C33 C32 H32A 109.7
O3 C32 H32B 109.7
C33 C32 H32B 109.7
H32A C32 H32B 108.2
C34 C33 C32 106.5(10)
C34 C33 H33A 110.4
C32 C33 H33A 110.4
C34 C33 H33B 110.4
C32 C33 H33B 110.4
H33A C33 H33B 108.6
C33 C34 C35 110.3(10)
C33 C34 H34A 109.6
C35 C34 H34A 109.6
C33 C34 H34B 109.6
C35 C34 H34B 109.6
H34A C34 H34B 108.1
C34 C35 O3 105.6(8)
C34 C35 H35A 110.6
O3 C35 H35A 110.6
C34 C35 H35B 110.6
O3 C35 H35B 110.6
H35A C35 H35B 108.8
O3 C32B C33B 103.0(8)
O3 C32B H32C 111.2
C33B C32B H32C 111.2
O3 C32B H32D 111.2
C33B C32B H32D 111.2
H32C C32B H32D 109.1
C34B C33B C32B 106.1(9)
C34B C33B H33C 110.5
C32B C33B H33C 110.5
C34B C33B H33D 110.5
C32B C33B H33D 110.5
H33C C33B H33D 108.7
C35B C34B C33B 106.1(8)
C35B C34B H34C 110.5
C33B C34B H34C 110.5
C35B C34B H34D 110.5
C33B C34B H34D 110.5
H34C C34B H34D 108.7
O3 C35B C34B 108.6(8)
O3 C35B H35C 110.0
C34B C35B H35C 110.0
O3 C35B H35D 110.0
C34B C35B H35D 110.0
H35C C35B H35D 108.3
C37 C36 O4 107.3(10)
C37 C36 Li1 136.2(11)
C37 C36 H36A 110.3
O4 C36 H36A 110.3
Li1 C36 H36A 74.8
C37 C36 H36B 110.3
O4 C36 H36B 110.3
Li1 C36 H36B 108.7
H36A C36 H36B 108.5
C36 C37 C38 109.1(11)
C36 C37 H37A 109.9
C38 C37 H37A 109.9
C36 C37 H37B 109.9
C38 C37 H37B 109.9
H37A C37 H37B 108.3
C37 C38 C39 107.5(13)
C37 C38 H38A 110.2
C39 C38 H38A 110.2
C37 C38 H38B 110.2
C39 C38 H38B 110.2
H38A C38 H38B 108.5
C38 C39 O4 94.7(13)
C38 C39 H39A 112.8
O4 C39 H39A 112.8
C38 C39 H39B 112.8
O4 C39 H39B 112.8
H39A C39 H39B 110.3
O4 C36B C37B 112.0(11)
O4 C36B H36C 109.2
C37B C36B H36C 109.2
O4 C36B H36D 109.2
C37B C36B H36D 109.2
H36C C36B H36D 107.9
C36B C37B C38B 104.4(11)
C36B C37B H37C 110.9
C38B C37B H37C 110.9
C36B C37B H37D 110.9
C38B C37B H37D 110.9
H37C C37B H37D 108.9
C37B C38B C39B 97.0(13)
C37B C38B H38C 112.4
C39B C38B H38C 112.4
C37B C38B H38D 112.4
C39B C38B H38D 112.4
H38C C38B H38D 109.9
O4 C39B C38B 112.9(15)
O4 C39B H39C 109.0
C38B C39B H39C 109.0
O4 C39B H39D 109.0
C38B C39B H39D 109.0
H39C C39B H39D 107.8
O2 Li1 O4 131.2(4)
O2 Li1 O3 115.3(4)
O4 Li1 O3 102.2(3)
O2 Li1 O1 83.2(3)
O4 Li1 O1 100.0(3)
O3 Li1 O1 125.5(4)
O2 Li1 C36 103.2(4)
O4 Li1 C36 28.0(3)
O3 Li1 C36 123.3(5)
O1 Li1 C36 97.9(5)
O2 Li1 Al1 32.36(14)
O4 Li1 Al1 119.0(3)
O3 Li1 Al1 138.7(3)
O1 Li1 Al1 52.67(15)
C36 Li1 Al1 95.3(4)
C7 N1 C1 115.5(3)
C7 N1 Al1 119.4(2)
C1 N1 Al1 122.73(19)
C18 N2 C19 115.7(3)
C18 N2 Al1 119.6(2)
C19 N2 Al1 122.2(2)
C12 O1 C13 116.8(2)
C12 O1 Li1 104.6(3)
C13 O1 Li1 135.0(3)
C25 O2 Al1 120.8(2)
C25 O2 Li1 123.7(3)
Al1 O2 Li1 113.5(2)
C32 O3 C35B 97.5(7)
C35B O3 C32B 111.1(7)
C32 O3 C35 104.1(7)
C32B O3 C35 112.7(8)
C32 O3 Li1 135.1(5)
C35B O3 Li1 127.2(6)
C32B O3 Li1 121.1(5)
C35 O3 Li1 113.0(5)
C39B O4 C36B 100.0(10)
C39B O4 C36 117.2(10)
C36B O4 C39 98.0(9)
C36 O4 C39 113.9(9)
C39B O4 Li1 124.4(9)
C36B O4 Li1 131.1(5)
C36 O4 Li1 113.2(5)
C39 O4 Li1 121.2(7)
O2 Al1 N2 112.38(12)
O2 Al1 N1 110.09(12)
N2 Al1 N1 116.85(12)
O2 Al1 Li1 34.14(15)
N2 Al1 Li1 88.93(16)
N1 Al1 Li1 102.28(16)
O2 Al1 H1A 103.0(13)
N2 Al1 H1A 105.8(13)
N1 Al1 H1A 107.6(13)
Li1 Al1 H1A 135.2(13)

loop_
_geom_bond_atom_site_label_1
_geom_bond_atom_site_label_2
_geom_bond_distance
C1 N1 1.470(4)
C1 C6 1.525(5)
C1 C2 1.527(5)
C1 H1 1.0000
C2 C3 1.532(5)
C2 H2A 0.9900
C2 H2B 0.9900
C3 C4 1.505(7)
C3 H3A 0.9900
C3 H3B 0.9900
C4 C5 1.522(6)
C4 H4A 0.9900
C4 H4B 0.9900
C5 C6 1.524(5)
C5 H5A 0.9900
C5 H5B 0.9900
C6 H6A 0.9900
C6 H6B 0.9900
C7 N1 1.373(4)
C7 C8 1.407(5)
C7 C12 1.412(5)
C8 C9 1.389(5)
C8 H8 0.9500
C9 C10 1.367(6)
C9 H9 0.9500
C10 C11 1.395(5)
C10 H10 0.9500
C11 C12 1.372(5)
C11 H11 0.9500
C12 O1 1.411(4)
C13 C14 1.371(5)
C13 C18 1.405(5)
C13 O1 1.428(4)
C14 C15 1.398(5)
C14 H14 0.9500
C15 C16 1.366(5)
C15 H15 0.9500
C16 C17 1.382(5)
C16 H16 0.9500
C17 C18 1.412(5)
C17 H17 0.9500
C18 N2 1.381(4)
C19 N2 1.475(4)
C19 C24 1.524(5)
C19 C20 1.532(4)
C19 H19 1.0000
C20 C21 1.520(5)
C20 H20A 0.9900
C20 H20B 0.9900
C21 C22 1.502(6)
C21 H21A 0.9900
C21 H21B 0.9900
C22 C23 1.528(6)
C22 H22A 0.9900
C22 H22B 0.9900
C23 C24 1.527(5)
C23 H23A 0.9900
C23 H23B 0.9900
C24 H24A 0.9900
C24 H24B 0.9900
C25 O2 1.412(4)
C25 C26 1.503(6)
C25 H25A 0.9900
C25 H25B 0.9900
C26 C27 1.371(7)
C26 C31 1.391(7)
C27 C28 1.398(6)
C27 H27 0.9500
C28 C29 1.382(7)
C28 H28 0.9500
C29 C30 1.337(7)
C29 H29 0.9500
C30 C31 1.354(6)
C30 H30 0.9500
C31 H31 0.9500
C32 O3 1.391(16)
C32 C33 1.419(16)
C32 H32A 0.9900
C32 H32B 0.9900
C33 C34 1.379(15)
C33 H33A 0.9900
C33 H33B 0.9900
C34 C35 1.397(15)
C34 H34A 0.9900
C34 H34B 0.9900
C35 O3 1.526(11)
C35 H35A 0.9900
C35 H35B 0.9900
C32B O3 1.497(15)
C32B C33B 1.518(15)
C32B H32C 0.9900
C32B H32D 0.9900
C33B C34B 1.509(14)
C33B H33C 0.9900
C33B H33D 0.9900
C34B C35B 1.488(14)
C34B H34C 0.9900
C34B H34D 0.9900
C35B O3 1.395(10)
C35B H35C 0.9900
C35B H35D 0.9900
C36 C37 1.37(2)
C36 O4 1.423(15)
C36 Li1 2.786(15)
C36 H36A 0.9900
C36 H36B 0.9900
C37 C38 1.523(16)
C37 H37A 0.9900
C37 H37B 0.9900
C38 C39 1.56(2)
C38 H38A 0.9900
C38 H38B 0.9900
C39 O4 1.610(16)
C39 H39A 0.9900
C39 H39B 0.9900
C36B O4 1.397(15)
C36B C37B 1.459(19)
C36B H36C 0.9900
C36B H36D 0.9900
C37B C38B 1.492(15)
C37B H37C 0.9900
C37B H37D 0.9900
C38B C39B 1.51(2)
C38B H38C 0.9900
C38B H38D 0.9900
C39B O4 1.316(17)
C39B H39C 0.9900
C39B H39D 0.9900
Li1 O2 1.877(7)
Li1 O4 1.899(8)
Li1 O3 1.942(8)
Li1 O1 2.096(7)
Li1 Al1 3.067(6)
N1 Al1 1.892(3)
N2 Al1 1.882(3)
O2 Al1 1.790(2)
Al1 H1A 1.44(3)

loop_
_geom_torsion_atom_site_label_1
_geom_torsion_atom_site_label_2
_geom_torsion_atom_site_label_3
_geom_torsion_atom_site_label_4
_geom_torsion
N1 C1 C2 C3 175.3(3)
C6 C1 C2 C3 -57.8(4)
C1 C2 C3 C4 57.0(4)
C2 C3 C4 C5 -54.7(5)
C3 C4 C5 C6 53.8(5)
C4 C5 C6 C1 -55.8(4)
N1 C1 C6 C5 -176.5(3)
C2 C1 C6 C5 57.9(4)
N1 C7 C8 C9 -178.6(3)
C12 C7 C8 C9 1.3(5)
C7 C8 C9 C10 -0.2(6)
C8 C9 C10 C11 -0.4(6)
C9 C10 C11 C12 -0.2(6)
C10 C11 C12 O1 178.3(3)
C10 C11 C12 C7 1.4(6)
N1 C7 C12 C11 177.9(3)
C8 C7 C12 C11 -1.9(5)
N1 C7 C12 O1 0.9(4)
C8 C7 C12 O1 -178.9(3)
C18 C13 C14 C15 1.2(5)
O1 C13 C14 C15 -174.4(3)
C13 C14 C15 C16 0.9(5)
C14 C15 C16 C17 -2.2(6)
C15 C16 C17 C18 1.4(6)
C14 C13 C18 N2 178.1(3)
O1 C13 C18 N2 -6.0(4)
C14 C13 C18 C17 -1.9(5)
O1 C13 C18 C17 174.0(3)
C16 C17 C18 N2 -179.5(3)
C16 C17 C18 C13 0.6(5)
N2 C19 C20 C21 -179.0(3)
C24 C19 C20 C21 53.5(4)
C19 C20 C21 C22 -52.3(4)
C20 C21 C22 C23 53.2(5)
C21 C22 C23 C24 -56.5(5)
N2 C19 C24 C23 175.7(3)
C20 C19 C24 C23 -57.0(4)
C22 C23 C24 C19 59.0(4)
O2 C25 C26 C27 33.3(6)
O2 C25 C26 C31 -149.1(4)
C31 C26 C27 C28 0.0(6)
C25 C26 C27 C28 177.8(4)
C26 C27 C28 C29 0.1(6)
C27 C28 C29 C30 -0.9(7)
C28 C29 C30 C31 1.6(7)
C29 C30 C31 C26 -1.5(7)
C27 C26 C31 C30 0.7(7)
C25 C26 C31 C30 -177.1(4)
O3 C32 C33 C34 20.4(17)
C32 C33 C34 C35 -17.1(17)
C33 C34 C35 O3 7.8(15)
O3 C32B C33B C34B 22.3(15)
C32B C33B C34B C35B -17.4(16)
C33B C34B C35B O3 5.1(15)
O4 C36 C37 C38 18.2(16)
Li1 C36 C37 C38 -13.0(19)
C36 C37 C38 C39 -29.0(15)
C37 C38 C39 O4 24.1(13)
O4 C36B C37B C38B -4.4(15)
C36B C37B C38B C39B -15.8(13)
C37B C38B C39B O4 35.6(15)
C37 C36 Li1 O2 -129.1(14)
O4 C36 Li1 O2 178.7(9)
C37 C36 Li1 O4 52.2(12)
C37 C36 Li1 O3 98.2(16)
O4 C36 Li1 O3 45.9(10)
C37 C36 Li1 O1 -44.2(15)
O4 C36 Li1 O1 -96.5(9)
C37 C36 Li1 Al1 -97.2(15)
O4 C36 Li1 Al1 -149.5(9)
C8 C7 N1 C1 -12.6(5)
C12 C7 N1 C1 167.5(3)
C8 C7 N1 Al1 150.6(3)
C12 C7 N1 Al1 -29.3(4)
C6 C1 N1 C7 87.5(3)
C2 C1 N1 C7 -148.1(3)
C6 C1 N1 Al1 -75.1(3)
C2 C1 N1 Al1 49.4(4)
C13 C18 N2 C19 171.7(3)
C17 C18 N2 C19 -8.3(5)
C13 C18 N2 Al1 -25.7(4)
C17 C18 N2 Al1 154.3(3)
C24 C19 N2 C18 -145.9(3)
C20 C19 N2 C18 87.8(3)
C24 C19 N2 Al1 51.9(4)
C20 C19 N2 Al1 -74.3(3)
C11 C12 O1 C13 90.9(4)
C7 C12 O1 C13 -91.9(3)
C11 C12 O1 Li1 -71.1(4)
C7 C12 O1 Li1 106.1(3)
C14 C13 O1 C12 -48.6(4)
C18 C13 O1 C12 135.4(3)
C14 C13 O1 Li1 106.4(4)
C18 C13 O1 Li1 -69.7(4)
O2 Li1 O1 C12 -89.9(3)
O4 Li1 O1 C12 139.4(3)
O3 Li1 O1 C12 26.4(5)
C36 Li1 O1 C12 167.6(3)
Al1 Li1 O1 C12 -101.71(19)
O2 Li1 O1 C13 113.1(3)
O4 Li1 O1 C13 -17.7(5)
O3 Li1 O1 C13 -130.6(4)
C36 Li1 O1 C13 10.6(5)
Al1 Li1 O1 C13 101.3(3)
C26 C25 O2 Al1 -140.0(3)
C26 C25 O2 Li1 57.4(5)
O4 Li1 O2 C25 -116.6(5)
O3 Li1 O2 C25 19.9(6)
O1 Li1 O2 C25 146.0(3)
C36 Li1 O2 C25 -117.4(5)
Al1 Li1 O2 C25 163.8(4)
O4 Li1 O2 Al1 79.6(5)
O3 Li1 O2 Al1 -143.9(3)
O1 Li1 O2 Al1 -17.7(3)
C36 Li1 O2 Al1 78.8(5)
C33 C32 O3 C35B 15.7(15)
C33 C32 O3 C32B -143(6)
C33 C32 O3 C35 -15.1(15)
C33 C32 O3 Li1 -160.4(8)
C34B C35B O3 C32 4.1(13)
C34B C35B O3 C32B 9.7(14)
C34B C35B O3 C35 109(2)
C34B C35B O3 Li1 -179.3(7)
C33B C32B O3 C32 3(5)
C33B C32B O3 C35B -20.1(14)
C33B C32B O3 C35 -53.5(14)
C33B C32B O3 Li1 168.2(8)
C34 C35 O3 C32 4.6(13)
C34 C35 O3 C35B -76.5(15)
C34 C35 O3 C32B 17.0(13)
C34 C35 O3 Li1 158.7(8)
O2 Li1 O3 C32 42.5(13)
O4 Li1 O3 C32 -169.5(12)
O1 Li1 O3 C32 -57.6(13)
C36 Li1 O3 C32 170.3(12)
Al1 Li1 O3 C32 13.9(14)
O2 Li1 O3 C35B -132.7(8)
O4 Li1 O3 C35B 15.3(9)
O1 Li1 O3 C35B 127.2(8)
C36 Li1 O3 C35B -4.9(10)
Al1 Li1 O3 C35B -161.3(8)
O2 Li1 O3 C32B 37.4(10)
O4 Li1 O3 C32B -174.6(9)
O1 Li1 O3 C32B -62.7(10)
C36 Li1 O3 C32B 165.2(10)
Al1 Li1 O3 C32B 8.9(11)
O2 Li1 O3 C35 -100.7(7)
O4 Li1 O3 C35 47.3(7)
O1 Li1 O3 C35 159.2(7)
C36 Li1 O3 C35 27.1(9)
Al1 Li1 O3 C35 -129.3(7)
C38B C39B O4 C36B -38.4(16)
C38B C39B O4 C36 -32.9(18)
C38B C39B O4 C39 43(7)
C38B C39B O4 Li1 119.8(12)
C37B C36B O4 C39B 25.6(15)
C37B C36B O4 C36 -139(6)
C37B C36B O4 C39 14.3(12)
C37B C36B O4 Li1 -130.4(8)
C37 C36 O4 C39B 10.6(17)
Li1 C36 O4 C39B 155.7(12)
C37 C36 O4 C36B 28(4)
Li1 C36 O4 C36B 173(5)
C37 C36 O4 C39 -1.3(17)
Li1 C36 O4 C39 143.7(12)
C37 C36 O4 Li1 -145.0(9)
C38 C39 O4 C39B -124(8)
C38 C39 O4 C36B -23.7(12)
C38 C39 O4 C36 -14.8(15)
C38 C39 O4 Li1 125.7(9)
O2 Li1 O4 C39B -155.3(11)
O3 Li1 O4 C39B 64.3(11)
O1 Li1 O4 C39B -65.6(11)
C36 Li1 O4 C39B -153.6(14)
Al1 Li1 O4 C39B -118.3(11)
O2 Li1 O4 C36B -4.4(13)
O3 Li1 O4 C36B -144.8(12)
O1 Li1 O4 C36B 85.3(12)
C36 Li1 O4 C36B -2.7(19)
Al1 Li1 O4 C36B 32.6(12)
O2 Li1 O4 C36 -1.7(11)
O3 Li1 O4 C36 -142.1(9)
O1 Li1 O4 C36 88.0(10)
Al1 Li1 O4 C36 35.3(10)
O2 Li1 O4 C39 -142.4(10)
O3 Li1 O4 C39 77.2(9)
O1 Li1 O4 C39 -52.7(9)
C36 Li1 O4 C39 -140.8(14)
Al1 Li1 O4 C39 -105.4(9)
C25 O2 Al1 N2 145.8(3)
Li1 O2 Al1 N2 -49.9(3)
C25 O2 Al1 N1 -82.1(3)
Li1 O2 Al1 N1 82.2(3)
C25 O2 Al1 Li1 -164.3(4)
C18 N2 Al1 O2 95.3(2)
C19 N2 Al1 O2 -103.2(2)
C18 N2 Al1 N1 -33.3(3)
C19 N2 Al1 N1 128.1(2)
C18 N2 Al1 Li1 69.9(3)
C19 N2 Al1 Li1 -128.6(3)
C7 N1 Al1 O2 -38.4(3)
C1 N1 Al1 O2 123.5(2)
C7 N1 Al1 N2 91.3(3)
C1 N1 Al1 N2 -106.7(3)
C7 N1 Al1 Li1 -3.8(3)
C1 N1 Al1 Li1 158.2(3)
O4 Li1 Al1 O2 -122.3(5)
O3 Li1 Al1 O2 53.9(5)
O1 Li1 Al1 O2 157.7(4)
C36 Li1 Al1 O2 -106.4(5)
O2 Li1 Al1 N2 134.9(3)
O4 Li1 Al1 N2 12.7(3)
O3 Li1 Al1 N2 -171.2(5)
O1 Li1 Al1 N2 -67.40(19)
C36 Li1 Al1 N2 28.5(4)
O2 Li1 Al1 N1 -107.8(3)
O4 Li1 Al1 N1 130.0(3)
O3 Li1 Al1 N1 -53.9(5)
O1 Li1 Al1 N1 49.9(2)
C36 Li1 Al1 N1 145.8(4)
